data_7128574
loop_
_publ_author_name
'Pocock, Ian A.'
'Alotaibi, Alya M.'
'Jagdev, Kesar'
'Prior, Connor'
'Burgess, Gregory R.'
'Male, Louise'
'Grainger, Richard S.'

_publ_section_title
;
 Direct formation of 4,5-disubstituted carbazoles via regioselective
 dilithiation.
;
_journal_issue 59
_journal_name_full 'Chemical communications (Cambridge, England)'
_journal_page_first 7252
_journal_page_last 7255
_journal_paper_doi 10.1039/d1cc02892h
_journal_volume 57
_journal_year 2021
_chemical_formula_moiety 'C23 H31 N O Si'
_chemical_formula_sum 'C23 H31 N O Si'
_chemical_formula_weight 365.58
_space_group_crystal_system orthorhombic
_space_group_IT_number 61
_space_group_name_Hall '-P 2ac 2ab'
_space_group_name_H-M_alt 'P b c a'
_atom_sites_solution_hydrogens geom
_atom_sites_solution_primary dual
_audit_creation_date 2021-04-25
_audit_creation_method
;
Olex2 1.3
(compiled 2020.11.12 svn.r5f609507 for OlexSys, GUI svn.r6272)
;
_audit_update_record
;
2021-06-01 deposited with the CCDC.	2021-06-18 downloaded from the CCDC.
;
_cell_angle_alpha 90
_cell_angle_beta 90
_cell_angle_gamma 90
_cell_formula_units_Z 8
_cell_length_a 9.0996(3)
_cell_length_b 14.8381(5)
_cell_length_c 29.5722(8)
_cell_measurement_reflns_used 4113
_cell_measurement_temperature 100.01(10)
_cell_measurement_theta_max 72.9430
_cell_measurement_theta_min 4.8090
_cell_volume 3992.9(2)
_computing_cell_refinement 'CrysAlisPro 1.171.40.84a (Rigaku OD, 2020)'
_computing_data_collection 'CrysAlisPro 1.171.40.84a (Rigaku OD, 2020)'
_computing_data_reduction 'CrysAlisPro 1.171.40.84a (Rigaku OD, 2020)'
_computing_molecular_graphics 'Olex2 1.3 (Dolomanov et al., 2009)'
_computing_publication_material 'Olex2 1.3 (Dolomanov et al., 2009)'
_computing_structure_refinement 'SHELXL 2018/3 (Sheldrick, 2015)'
_computing_structure_solution 'SHELXT 2018/2 (Sheldrick, 2018)'
_diffrn_ambient_environment N~2~
_diffrn_ambient_temperature 100.01(10)
_diffrn_detector 'CCD plate'
_diffrn_detector_area_resol_mean 5.1768
_diffrn_detector_type Atlas
_diffrn_measured_fraction_theta_full 0.998
_diffrn_measured_fraction_theta_max 0.970
_diffrn_measurement_details
;
List of Runs (angles in degrees, time in seconds):

  # Type    Start    End  Width  t~exp~   \w     \q     \k     \f   Frames
#--------------------------------------------------------------------------
  1  \w   -114.00 -14.00   1.00    2.88    --  -42.02 -57.00 -90.00  100
  2  \w     23.00 104.00   1.00   11.54    --  104.05 -94.00  60.00   81
  3  \w     53.00 169.00   1.00   11.54    --  104.05  15.00-150.00  116
  4  \w     21.00 103.00   1.00   11.54    --  104.05 -94.00 -30.00   82
  5  \w    -62.00 -27.00   1.00    2.88    --  -42.27  77.00-180.00   35
;
_diffrn_measurement_device 'four-circle diffractometer'
_diffrn_measurement_device_type 'SuperNova, Dual, Cu at home/near, Atlas'
_diffrn_measurement_method '\w scans'
_diffrn_orient_matrix_type 'CrysAlisPro convention (1999,Acta A55,543-557)'
_diffrn_orient_matrix_UB_11 -0.1238015000
_diffrn_orient_matrix_UB_12 0.0226658000
_diffrn_orient_matrix_UB_13 0.0336754000
_diffrn_orient_matrix_UB_21 0.0960382000
_diffrn_orient_matrix_UB_22 -0.0342898000
_diffrn_orient_matrix_UB_23 0.0392682000
_diffrn_orient_matrix_UB_31 0.0639980000
_diffrn_orient_matrix_UB_32 0.0953626000
_diffrn_orient_matrix_UB_33 0.0061991000
_diffrn_radiation_monochromator mirror
_diffrn_radiation_probe x-ray
_diffrn_radiation_type 'Cu K\a'
_diffrn_radiation_wavelength 1.54184
_diffrn_reflns_av_R_equivalents 0.0278
_diffrn_reflns_av_unetI/netI 0.0285
_diffrn_reflns_Laue_measured_fraction_full 0.998
_diffrn_reflns_Laue_measured_fraction_max 0.970
_diffrn_reflns_limit_h_max 8
_diffrn_reflns_limit_h_min -11
_diffrn_reflns_limit_k_max 18
_diffrn_reflns_limit_k_min -12
_diffrn_reflns_limit_l_max 36
_diffrn_reflns_limit_l_min -20
_diffrn_reflns_number 9832
_diffrn_reflns_point_group_measured_fraction_full 0.998
_diffrn_reflns_point_group_measured_fraction_max 0.970
_diffrn_reflns_theta_full 67.684
_diffrn_reflns_theta_max 73.037
_diffrn_reflns_theta_min 5.709
_diffrn_source 'micro-focus sealed X-ray tube'
_diffrn_source_type 'SuperNova (Cu) X-ray Source'
_exptl_absorpt_coefficient_mu 1.109
_exptl_absorpt_correction_T_max 1.000
_exptl_absorpt_correction_T_min 0.846
_exptl_absorpt_correction_type gaussian
_exptl_absorpt_process_details
;
CrysAlisPro 1.171.40.84a (Rigaku Oxford Diffraction, 2020)
Numerical absorption correction based on gaussian integration over
a multifaceted crystal model
Empirical absorption correction using spherical harmonics,
implemented in SCALE3 ABSPACK scaling algorithm.
;
_exptl_crystal_colour 'light brown'
_exptl_crystal_colour_modifier light
_exptl_crystal_colour_primary brown
_exptl_crystal_density_diffrn 1.216
_exptl_crystal_description block
_exptl_crystal_F_000 1584
_exptl_crystal_size_max 0.21
_exptl_crystal_size_mid 0.109
_exptl_crystal_size_min 0.095
_refine_diff_density_max 0.461
_refine_diff_density_min -0.199
_refine_diff_density_rms 0.049
_refine_ls_extinction_method none
_refine_ls_goodness_of_fit_ref 1.036
_refine_ls_hydrogen_treatment constr
_refine_ls_matrix_type full
_refine_ls_number_parameters 241
_refine_ls_number_reflns 3879
_refine_ls_number_restraints 0
_refine_ls_restrained_S_all 1.036
_refine_ls_R_factor_all 0.0470
_refine_ls_R_factor_gt 0.0409
_refine_ls_shift/su_max 0.001
_refine_ls_shift/su_mean 0.000
_refine_ls_structure_factor_coef Fsqd
_refine_ls_weighting_details 'w=1/[\s^2^(Fo^2^)+(0.0659P)^2^+1.3972P] where P=(Fo^2^+2Fc^2^)/3'
_refine_ls_weighting_scheme calc
_refine_ls_wR_factor_gt 0.1093
_refine_ls_wR_factor_ref 0.1159
_reflns_Friedel_coverage 0.000
_reflns_number_gt 3383
_reflns_number_total 3879
_reflns_threshold_expression 'I > 2\s(I)'
_cod_data_source_file d1cc02892h2.cif
_cod_data_source_block 20a
_cod_depositor_comments 'Adding full bibliography for 7128568--7128575.cif.'
_cod_database_code 7128574
_shelx_shelxl_version_number 2018/3
_chemical_oxdiff_formula 'C23 H31 N1 O1 Si1'
_shelx_space_group_comment
;
The symmetry employed for this shelxl refinement is uniquely defined
by the following loop, which should always be used as a source of
symmetry information in preference to the above space-group names.
They are only intended as comments.
;
_shelx_estimated_absorpt_t_max 0.902
_shelx_estimated_absorpt_t_min 0.800
_reflns_odcompleteness_completeness 99.55
_reflns_odcompleteness_iscentric 1
_reflns_odcompleteness_theta 66.97
_olex2_refinement_description
;
1. Fixed Uiso
 At 1.2 times of:
  All C(H) groups, All C(H,H) groups
 At 1.5 times of:
  All C(H,H,H) groups
2.a Ternary CH refined with riding coordinates:
 C15(H15), C18(H18), C21(H21)
2.b Secondary CH2 refined with riding coordinates:
 C13(H13A,H13B), C14(H14A,H14B)
2.c Aromatic/amide H refined with riding coordinates:
 C1(H1), C2(H2), C3(H3), C6(H6), C7(H7), C8(H8)
2.d Idealised Me refined as rotating group:
 C16(H16A,H16B,H16C), C17(H17A,H17B,H17C), C19(H19A,H19B,H19C), C20(H20A,H20B,
 H20C), C22(H22A,H22B,H22C), C23(H23A,H23B,H23C)
;
_olex2_submission_special_instructions 'No special instructions were received'
_oxdiff_exptl_absorpt_empirical_details
;
Empirical correction (ABSPACK) includes:
- Absorption correction using spherical harmonics
- Frame scaling
;
_oxdiff_exptl_absorpt_empirical_full_max 1.215
_oxdiff_exptl_absorpt_empirical_full_min 0.868

loop_
_space_group_symop_operation_xyz
'x, y, z'
'-x+1/2, -y, z+1/2'
'-x, y+1/2, -z+1/2'
'x+1/2, -y+1/2, -z'
'-x, -y, -z'
'x-1/2, y, -z-1/2'
'x, -y-1/2, z-1/2'
'-x-1/2, y-1/2, z'

loop_
_atom_site_label
_atom_site_type_symbol
_atom_site_fract_x
_atom_site_fract_y
_atom_site_fract_z
_atom_site_U_iso_or_equiv
_atom_site_adp_type
_atom_site_occupancy
_atom_site_site_symmetry_order
_atom_site_calc_flag
_atom_site_refinement_flags_posn
_atom_site_refinement_flags_adp
_atom_site_refinement_flags_occupancy
_atom_site_disorder_assembly
_atom_site_disorder_group
C1 C 0.5239(2) 0.18343(12) 0.60381(6) 0.0336(4) Uani 1 1 d . . . . .
H1 H 0.519984 0.205634 0.574422 0.040 Uiso 1 1 calc R U . . .
C2 C 0.6121(2) 0.11060(13) 0.61433(6) 0.0348(4) Uani 1 1 d . . . . .
H2 H 0.668563 0.084618 0.591576 0.042 Uiso 1 1 calc R U . . .
C3 C 0.61955(18) 0.07471(11) 0.65775(6) 0.0287(3) Uani 1 1 d . . . . .
H3 H 0.677317 0.024210 0.663312 0.034 Uiso 1 1 calc R U . . .
C4 C 0.54114(16) 0.11402(10) 0.69269(5) 0.0224(3) Uani 1 1 d . . . . .
C5 C 0.34258(15) 0.24606(10) 0.75776(5) 0.0201(3) Uani 1 1 d . . . . .
C6 C 0.25071(17) 0.31119(10) 0.77577(5) 0.0229(3) Uani 1 1 d . . . . .
H6 H 0.232614 0.312070 0.806721 0.028 Uiso 1 1 calc R U . . .
C7 C 0.18490(17) 0.37564(10) 0.74788(5) 0.0243(3) Uani 1 1 d . . . . .
H7 H 0.124552 0.419201 0.760783 0.029 Uiso 1 1 calc R U . . .
C8 C 0.20712(17) 0.37643(10) 0.70144(5) 0.0236(3) Uani 1 1 d . . . . .
H8 H 0.162396 0.419652 0.683292 0.028 Uiso 1 1 calc R U . . .
C9 C 0.44083(16) 0.22303(10) 0.63813(5) 0.0236(3) Uani 1 1 d . . . . .
C10 C 0.45320(15) 0.18880(10) 0.68271(5) 0.0203(3) Uani 1 1 d . . . . .
C11 C 0.36422(15) 0.24552(9) 0.71090(5) 0.0193(3) Uani 1 1 d . . . . .
C12 C 0.29852(15) 0.31055(10) 0.68265(5) 0.0205(3) Uani 1 1 d . . . . .
C13 C 0.55593(16) 0.07738(10) 0.74008(5) 0.0240(3) Uani 1 1 d . . . . .
H13A H 0.575744 0.013241 0.738337 0.029 Uiso 1 1 calc R U . . .
H13B H 0.639866 0.105744 0.754446 0.029 Uiso 1 1 calc R U . . .
C14 C 0.42154(17) 0.17894(10) 0.78727(5) 0.0228(3) Uani 1 1 d . . . . .
H14A H 0.520382 0.200595 0.793000 0.027 Uiso 1 1 calc R U . . .
H14B H 0.371178 0.174956 0.816115 0.027 Uiso 1 1 calc R U . . .
C15 C 0.3943(2) 0.47641(13) 0.59456(7) 0.0403(4) Uani 1 1 d . . . . .
H15 H 0.376538 0.508746 0.566188 0.048 Uiso 1 1 calc R U . . .
C16 C 0.5595(3) 0.4550(2) 0.59592(12) 0.0716(9) Uani 1 1 d . . . . .
H16A H 0.614496 0.510253 0.596064 0.107 Uiso 1 1 calc R U . . .
H16B H 0.585791 0.420218 0.569770 0.107 Uiso 1 1 calc R U . . .
H16C H 0.581550 0.421244 0.622763 0.107 Uiso 1 1 calc R U . . .
C17 C 0.3512(3) 0.54053(14) 0.63270(7) 0.0584(7) Uani 1 1 d . . . . .
H17A H 0.375392 0.513714 0.661286 0.088 Uiso 1 1 calc R U . . .
H17B H 0.247456 0.551944 0.631411 0.088 Uiso 1 1 calc R U . . .
H17C H 0.403703 0.596264 0.629368 0.088 Uiso 1 1 calc R U . . .
C18 C 0.3374(2) 0.31277(14) 0.53524(6) 0.0365(4) Uani 1 1 d . . . . .
H18 H 0.440116 0.293913 0.538235 0.044 Uiso 1 1 calc R U . . .
C19 C 0.2506(3) 0.22719(16) 0.52509(7) 0.0505(5) Uani 1 1 d . . . . .
H19A H 0.149079 0.242199 0.520416 0.076 Uiso 1 1 calc R U . . .
H19B H 0.258883 0.186320 0.550123 0.076 Uiso 1 1 calc R U . . .
H19C H 0.289121 0.199188 0.498335 0.076 Uiso 1 1 calc R U . . .
C20 C 0.3330(3) 0.37804(19) 0.49462(7) 0.0566(6) Uani 1 1 d . . . . .
H20A H 0.369948 0.348049 0.468202 0.085 Uiso 1 1 calc R U . . .
H20B H 0.392708 0.429803 0.501043 0.085 Uiso 1 1 calc R U . . .
H20C H 0.233488 0.396862 0.489349 0.085 Uiso 1 1 calc R U . . .
C21 C 0.08289(17) 0.38926(12) 0.59478(5) 0.0273(3) Uani 1 1 d . . . . .
H21 H 0.068787 0.434531 0.618516 0.033 Uiso 1 1 calc R U . . .
C22 C -0.00862(19) 0.30693(13) 0.60849(6) 0.0378(4) Uani 1 1 d . . . . .
H22A H -0.110332 0.323676 0.610437 0.057 Uiso 1 1 calc R U . . .
H22B H 0.024194 0.285248 0.637362 0.057 Uiso 1 1 calc R U . . .
H22C H 0.002960 0.260320 0.586263 0.057 Uiso 1 1 calc R U . . .
C23 C 0.0205(2) 0.43005(13) 0.55092(6) 0.0342(4) Uani 1 1 d . . . . .
H23A H 0.029434 0.387067 0.526816 0.051 Uiso 1 1 calc R U . . .
H23B H 0.074420 0.483579 0.543356 0.051 Uiso 1 1 calc R U . . .
H23C H -0.081180 0.444925 0.555258 0.051 Uiso 1 1 calc R U . . .
N1 N 0.34224(14) 0.29678(9) 0.63716(4) 0.0231(3) Uani 1 1 d . . . . .
O1 O 0.42977(12) 0.09111(7) 0.76778(4) 0.0236(2) Uani 1 1 d . . . . .
Si1 Si 0.28723(4) 0.36801(3) 0.59100(2) 0.02275(14) Uani 1 1 d . . . . .

loop_
_atom_site_aniso_label
_atom_site_aniso_U_11
_atom_site_aniso_U_22
_atom_site_aniso_U_33
_atom_site_aniso_U_23
_atom_site_aniso_U_13
_atom_site_aniso_U_12
C1 0.0361(9) 0.0433(10) 0.0213(7) 0.0010(7) 0.0020(7) 0.0125(8)
C2 0.0336(9) 0.0439(9) 0.0268(8) -0.0049(7) 0.0033(7) 0.0130(8)
C3 0.0255(8) 0.0296(8) 0.0312(8) -0.0026(6) -0.0023(6) 0.0066(6)
C4 0.0181(7) 0.0233(7) 0.0258(7) -0.0004(6) -0.0026(6) -0.0010(6)
C5 0.0176(6) 0.0220(7) 0.0208(7) 0.0017(5) -0.0020(5) -0.0049(5)
C6 0.0234(7) 0.0258(7) 0.0196(6) -0.0017(5) 0.0002(6) -0.0036(6)
C7 0.0235(7) 0.0239(7) 0.0256(7) -0.0037(6) -0.0003(6) 0.0022(6)
C8 0.0237(7) 0.0231(7) 0.0241(7) 0.0017(6) -0.0033(6) 0.0027(6)
C9 0.0212(7) 0.0268(7) 0.0228(7) -0.0011(6) -0.0011(6) 0.0020(6)
C10 0.0169(6) 0.0231(7) 0.0210(7) -0.0007(5) -0.0024(5) -0.0025(5)
C11 0.0154(6) 0.0204(6) 0.0221(7) 0.0003(5) -0.0023(5) -0.0031(5)
C12 0.0186(6) 0.0235(7) 0.0194(6) 0.0007(5) -0.0017(5) -0.0025(5)
C13 0.0199(7) 0.0231(7) 0.0289(7) 0.0042(6) -0.0013(6) 0.0009(5)
C14 0.0229(7) 0.0240(7) 0.0216(7) 0.0015(6) -0.0021(6) -0.0025(6)
C15 0.0374(10) 0.0410(10) 0.0427(10) 0.0160(8) -0.0129(8) -0.0145(8)
C16 0.0338(11) 0.0763(17) 0.105(2) 0.0388(16) -0.0204(12) -0.0252(11)
C17 0.0936(18) 0.0395(10) 0.0419(11) 0.0053(9) -0.0185(12) -0.0298(12)
C18 0.0323(9) 0.0569(11) 0.0202(7) 0.0049(7) 0.0004(7) 0.0135(8)
C19 0.0494(12) 0.0645(13) 0.0378(10) -0.0244(10) -0.0112(9) 0.0183(10)
C20 0.0561(13) 0.0903(17) 0.0234(9) 0.0171(10) 0.0076(9) 0.0305(13)
C21 0.0237(8) 0.0348(8) 0.0233(7) 0.0021(6) -0.0024(6) 0.0030(6)
C22 0.0255(8) 0.0505(11) 0.0375(9) 0.0090(8) -0.0006(7) -0.0037(8)
C23 0.0297(8) 0.0436(9) 0.0293(8) 0.0056(7) -0.0065(7) 0.0069(7)
N1 0.0224(6) 0.0277(6) 0.0191(6) 0.0009(5) -0.0003(5) 0.0044(5)
O1 0.0212(5) 0.0220(5) 0.0276(5) 0.0034(4) 0.0007(4) -0.0013(4)
Si1 0.0205(2) 0.0282(2) 0.0196(2) 0.00415(15) -0.00223(15) -0.00115(15)

loop_
_atom_type_symbol
_atom_type_description
_atom_type_scat_dispersion_real
_atom_type_scat_dispersion_imag
_atom_type_scat_source
C C 0.0181 0.0091 'International Tables Vol C Tables 4.2.6.8 and 6.1.1.4'
H H 0.0000 0.0000 'International Tables Vol C Tables 4.2.6.8 and 6.1.1.4'
N N 0.0311 0.0180 'International Tables Vol C Tables 4.2.6.8 and 6.1.1.4'
O O 0.0492 0.0322 'International Tables Vol C Tables 4.2.6.8 and 6.1.1.4'
Si Si 0.2541 0.3302 'International Tables Vol C Tables 4.2.6.8 and 6.1.1.4'

loop_
_exptl_crystal_face_index_h
_exptl_crystal_face_index_k
_exptl_crystal_face_index_l
_exptl_crystal_face_perp_dist
-5 3 9 0.0705
-1 -7 13 0.0873
2 8 -8 0.0925
0 4 18 0.0521
2 -3 -17 0.0477
-6 0 2 0.0816
5 -3 9 0.0542
4 -4 13 0.0509
-4 -1 -13 0.0682
-4 3 -13 0.0606
4 1 13 0.0720
2 8 8 0.0912
1 -1 19 0.0493
-1 1 19 0.0480
-3 -2 16 0.0747
2 -2 -17 0.0466
-2 3 17 0.0503
4 5 -8 0.0928
-3 4 14 0.0545
-5 -4 5 0.0905
5 -2 -9 0.0542
-3 6 -12 0.0588
0 8 -11 0.0800
0 -3 -18 0.0457
-2 3 -17 0.0574
4 -6 -4 0.0363
-4 7 4 0.0470
0 -9 -3 0.0923
6 3 -1 0.0814
6 -2 -2 0.0521
1 -8 -11 0.0580
-2 -3 -17 0.0573

loop_
_geom_angle_atom_site_label_1
_geom_angle_atom_site_label_2
_geom_angle_atom_site_label_3
_geom_angle
_geom_angle_site_symmetry_1
_geom_angle_site_symmetry_3
_geom_angle_publ_flag
C2 C1 H1 120.6 . . ?
C2 C1 C9 118.71(15) . . ?
C9 C1 H1 120.6 . . ?
C1 C2 H2 118.8 . . ?
C1 C2 C3 122.35(15) . . ?
C3 C2 H2 118.8 . . ?
C2 C3 H3 119.9 . . ?
C4 C3 C2 120.16(15) . . ?
C4 C3 H3 119.9 . . ?
C3 C4 C10 118.12(14) . . ?
C3 C4 C13 119.69(14) . . ?
C10 C4 C13 122.17(14) . . ?
C6 C5 C11 118.03(13) . . ?
C6 C5 C14 121.77(13) . . ?
C11 C5 C14 120.18(13) . . ?
C5 C6 H6 119.7 . . ?
C5 C6 C7 120.61(14) . . ?
C7 C6 H6 119.7 . . ?
C6 C7 H7 119.1 . . ?
C8 C7 C6 121.82(14) . . ?
C8 C7 H7 119.1 . . ?
C7 C8 H8 120.9 . . ?
C7 C8 C12 118.28(14) . . ?
C12 C8 H8 120.9 . . ?
C1 C9 C10 118.86(14) . . ?
C1 C9 N1 130.87(14) . . ?
N1 C9 C10 110.25(13) . . ?
C4 C10 C9 121.72(14) . . ?
C4 C10 C11 131.69(14) . . ?
C9 C10 C11 106.59(13) . . ?
C5 C11 C10 131.15(14) . . ?
C5 C11 C12 121.56(13) . . ?
C12 C11 C10 107.24(13) . . ?
C8 C12 C11 119.68(13) . . ?
C8 C12 N1 130.14(14) . . ?
C11 C12 N1 110.17(13) . . ?
C4 C13 H13A 108.7 . . ?
C4 C13 H13B 108.7 . . ?
H13A C13 H13B 107.6 . . ?
O1 C13 C4 114.23(12) . . ?
O1 C13 H13A 108.7 . . ?
O1 C13 H13B 108.7 . . ?
C5 C14 H14A 108.9 . . ?
C5 C14 H14B 108.9 . . ?
H14A C14 H14B 107.7 . . ?
O1 C14 C5 113.25(12) . . ?
O1 C14 H14A 108.9 . . ?
O1 C14 H14B 108.9 . . ?
C16 C15 H15 106.6 . . ?
C16 C15 Si1 109.34(16) . . ?
C17 C15 H15 106.6 . . ?
C17 C15 C16 111.1(2) . . ?
C17 C15 Si1 116.14(15) . . ?
Si1 C15 H15 106.6 . . ?
C15 C16 H16A 109.5 . . ?
C15 C16 H16B 109.5 . . ?
C15 C16 H16C 109.5 . . ?
H16A C16 H16B 109.5 . . ?
H16A C16 H16C 109.5 . . ?
H16B C16 H16C 109.5 . . ?
C15 C17 H17A 109.5 . . ?
C15 C17 H17B 109.5 . . ?
C15 C17 H17C 109.5 . . ?
H17A C17 H17B 109.5 . . ?
H17A C17 H17C 109.5 . . ?
H17B C17 H17C 109.5 . . ?
C19 C18 H18 105.9 . . ?
C19 C18 C20 110.84(17) . . ?
C19 C18 Si1 113.97(13) . . ?
C20 C18 H18 105.9 . . ?
C20 C18 Si1 113.52(14) . . ?
Si1 C18 H18 105.9 . . ?
C18 C19 H19A 109.5 . . ?
C18 C19 H19B 109.5 . . ?
C18 C19 H19C 109.5 . . ?
H19A C19 H19B 109.5 . . ?
H19A C19 H19C 109.5 . . ?
H19B C19 H19C 109.5 . . ?
C18 C20 H20A 109.5 . . ?
C18 C20 H20B 109.5 . . ?
C18 C20 H20C 109.5 . . ?
H20A C20 H20B 109.5 . . ?
H20A C20 H20C 109.5 . . ?
H20B C20 H20C 109.5 . . ?
C22 C21 H21 106.6 . . ?
C22 C21 C23 109.62(14) . . ?
C22 C21 Si1 114.66(12) . . ?
C23 C21 H21 106.6 . . ?
C23 C21 Si1 112.25(11) . . ?
Si1 C21 H21 106.6 . . ?
C21 C22 H22A 109.5 . . ?
C21 C22 H22B 109.5 . . ?
C21 C22 H22C 109.5 . . ?
H22A C22 H22B 109.5 . . ?
H22A C22 H22C 109.5 . . ?
H22B C22 H22C 109.5 . . ?
C21 C23 H23A 109.5 . . ?
C21 C23 H23B 109.5 . . ?
C21 C23 H23C 109.5 . . ?
H23A C23 H23B 109.5 . . ?
H23A C23 H23C 109.5 . . ?
H23B C23 H23C 109.5 . . ?
C9 N1 C12 105.68(12) . . ?
C9 N1 Si1 130.28(10) . . ?
C12 N1 Si1 123.89(10) . . ?
C13 O1 C14 113.90(11) . . ?
C15 Si1 C18 107.04(9) . . ?
C15 Si1 C21 111.31(9) . . ?
C21 Si1 C18 111.11(8) . . ?
N1 Si1 C15 108.40(7) . . ?
N1 Si1 C18 109.82(7) . . ?
N1 Si1 C21 109.11(7) . . ?

loop_
_geom_bond_atom_site_label_1
_geom_bond_atom_site_label_2
_geom_bond_distance
_geom_bond_site_symmetry_2
_geom_bond_publ_flag
C1 H1 0.9300 . ?
C1 C2 1.382(2) . ?
C1 C9 1.395(2) . ?
C2 H2 0.9300 . ?
C2 C3 1.392(2) . ?
C3 H3 0.9300 . ?
C3 C4 1.384(2) . ?
C4 C10 1.400(2) . ?
C4 C13 1.509(2) . ?
C5 C6 1.384(2) . ?
C5 C11 1.399(2) . ?
C5 C14 1.507(2) . ?
C6 H6 0.9300 . ?
C6 C7 1.398(2) . ?
C7 H7 0.9300 . ?
C7 C8 1.388(2) . ?
C8 H8 0.9300 . ?
C8 C12 1.399(2) . ?
C9 C10 1.417(2) . ?
C9 N1 1.4153(19) . ?
C10 C11 1.435(2) . ?
C11 C12 1.410(2) . ?
C12 N1 1.4174(19) . ?
C13 H13A 0.9700 . ?
C13 H13B 0.9700 . ?
C13 O1 1.4249(18) . ?
C14 H14A 0.9700 . ?
C14 H14B 0.9700 . ?
C14 O1 1.4270(18) . ?
C15 H15 0.9800 . ?
C15 C16 1.537(3) . ?
C15 C17 1.527(3) . ?
C15 Si1 1.8835(19) . ?
C16 H16A 0.9600 . ?
C16 H16B 0.9600 . ?
C16 H16C 0.9600 . ?
C17 H17A 0.9600 . ?
C17 H17B 0.9600 . ?
C17 H17C 0.9600 . ?
C18 H18 0.9800 . ?
C18 C19 1.525(3) . ?
C18 C20 1.544(3) . ?
C18 Si1 1.8972(18) . ?
C19 H19A 0.9600 . ?
C19 H19B 0.9600 . ?
C19 H19C 0.9600 . ?
C20 H20A 0.9600 . ?
C20 H20B 0.9600 . ?
C20 H20C 0.9600 . ?
C21 H21 0.9800 . ?
C21 C22 1.533(2) . ?
C21 C23 1.540(2) . ?
C21 Si1 1.8892(17) . ?
C22 H22A 0.9600 . ?
C22 H22B 0.9600 . ?
C22 H22C 0.9600 . ?
C23 H23A 0.9600 . ?
C23 H23B 0.9600 . ?
C23 H23C 0.9600 . ?
N1 Si1 1.7976(13) . ?

loop_
_geom_torsion_atom_site_label_1
_geom_torsion_atom_site_label_2
_geom_torsion_atom_site_label_3
_geom_torsion_atom_site_label_4
_geom_torsion
_geom_torsion_site_symmetry_1
_geom_torsion_site_symmetry_2
_geom_torsion_site_symmetry_3
_geom_torsion_site_symmetry_4
_geom_torsion_publ_flag
C1 C2 C3 C4 -2.4(3) . . . . ?
C1 C9 C10 C4 -3.0(2) . . . . ?
C1 C9 C10 C11 176.26(14) . . . . ?
C1 C9 N1 C12 -175.90(17) . . . . ?
C1 C9 N1 Si1 -0.3(3) . . . . ?
C2 C1 C9 C10 1.8(3) . . . . ?
C2 C1 C9 N1 -179.72(17) . . . . ?
C2 C3 C4 C10 1.3(2) . . . . ?
C2 C3 C4 C13 -176.96(15) . . . . ?
C3 C4 C10 C9 1.4(2) . . . . ?
C3 C4 C10 C11 -177.60(15) . . . . ?
C3 C4 C13 O1 -152.26(14) . . . . ?
C4 C10 C11 C5 3.2(3) . . . . ?
C4 C10 C11 C12 -179.57(15) . . . . ?
C4 C13 O1 C14 -81.39(15) . . . . ?
C5 C6 C7 C8 0.8(2) . . . . ?
C5 C11 C12 C8 -1.2(2) . . . . ?
C5 C11 C12 N1 177.89(13) . . . . ?
C5 C14 O1 C13 89.03(14) . . . . ?
C6 C5 C11 C10 178.73(14) . . . . ?
C6 C5 C11 C12 1.8(2) . . . . ?
C6 C5 C14 O1 142.16(14) . . . . ?
C6 C7 C8 C12 -0.2(2) . . . . ?
C7 C8 C12 C11 0.4(2) . . . . ?
C7 C8 C12 N1 -178.54(15) . . . . ?
C8 C12 N1 C9 177.17(15) . . . . ?
C8 C12 N1 Si1 1.2(2) . . . . ?
C9 C1 C2 C3 0.8(3) . . . . ?
C9 C10 C11 C5 -175.93(15) . . . . ?
C9 C10 C11 C12 1.33(16) . . . . ?
C9 N1 Si1 C15 -100.11(15) . . . . ?
C9 N1 Si1 C18 16.52(16) . . . . ?
C9 N1 Si1 C21 138.52(14) . . . . ?
C10 C4 C13 O1 29.6(2) . . . . ?
C10 C9 N1 C12 2.68(16) . . . . ?
C10 C9 N1 Si1 178.27(11) . . . . ?
C10 C11 C12 C8 -178.80(13) . . . . ?
C10 C11 C12 N1 0.31(16) . . . . ?
C11 C5 C6 C7 -1.6(2) . . . . ?
C11 C5 C14 O1 -39.72(18) . . . . ?
C11 C12 N1 C9 -1.82(16) . . . . ?
C11 C12 N1 Si1 -177.77(10) . . . . ?
C12 N1 Si1 C15 74.77(14) . . . . ?
C12 N1 Si1 C18 -168.60(12) . . . . ?
C12 N1 Si1 C21 -46.60(14) . . . . ?
C13 C4 C10 C9 179.58(14) . . . . ?
C13 C4 C10 C11 0.6(2) . . . . ?
C14 C5 C6 C7 176.59(14) . . . . ?
C14 C5 C11 C10 0.5(2) . . . . ?
C14 C5 C11 C12 -176.38(13) . . . . ?
C16 C15 Si1 C18 -63.76(18) . . . . ?
C16 C15 Si1 C21 174.64(16) . . . . ?
C16 C15 Si1 N1 54.64(18) . . . . ?
C17 C15 Si1 C18 169.51(15) . . . . ?
C17 C15 Si1 C21 47.91(17) . . . . ?
C17 C15 Si1 N1 -72.09(17) . . . . ?
C19 C18 Si1 C15 -175.36(13) . . . . ?
C19 C18 Si1 C21 -53.64(15) . . . . ?
C19 C18 Si1 N1 67.16(14) . . . . ?
C20 C18 Si1 C15 -47.18(17) . . . . ?
C20 C18 Si1 C21 74.55(17) . . . . ?
C20 C18 Si1 N1 -164.65(14) . . . . ?
C22 C21 Si1 C15 -159.90(12) . . . . ?
C22 C21 Si1 C18 80.90(14) . . . . ?
C22 C21 Si1 N1 -40.32(14) . . . . ?
C23 C21 Si1 C15 74.15(14) . . . . ?
C23 C21 Si1 C18 -45.05(15) . . . . ?
C23 C21 Si1 N1 -166.27(12) . . . . ?
N1 C9 C10 C4 178.27(13) . . . . ?
N1 C9 C10 C11 -2.52(16) . . . . ?

loop_
_exptl_oxdiff_crystal_face_indexfrac_h
_exptl_oxdiff_crystal_face_indexfrac_k
_exptl_oxdiff_crystal_face_indexfrac_l
_exptl_oxdiff_crystal_face_x
_exptl_oxdiff_crystal_face_y
_exptl_oxdiff_crystal_face_z
-5.0033 2.7010 8.6668 0.9725 -0.2328 -0.0089
-0.9368 -6.8473 13.1677 0.4042 0.6619 -0.6313
1.6181 8.4608 -7.5322 -0.2622 -0.4305 0.8637
0.1002 3.8252 17.6005 0.6670 0.5696 0.4803
1.9640 -3.1897 -16.9398 -0.8859 -0.3672 -0.2835
-5.8770 -0.0983 1.9672 0.7916 -0.4838 -0.3733
4.8624 -3.2913 8.7237 -0.3828 0.9224 0.0514
3.5108 -3.9871 13.2503 -0.0788 0.9942 -0.0734
-4.2977 -0.9753 -13.0259 0.0713 -0.8908 -0.4488
-3.6646 3.4267 -13.4297 0.0791 -0.9968 0.0090
4.3096 1.4473 12.8054 -0.0695 0.8671 0.4932
2.3173 7.8773 8.0487 0.1627 0.2685 0.9494
0.7330 -1.1177 18.9181 0.5210 0.8516 0.0576
-0.8098 0.6507 18.9665 0.7537 0.6447 0.1278
-3.2132 -1.7162 15.7442 0.8891 0.3685 -0.2717
2.2943 -2.1767 -17.1407 -0.9106 -0.3781 -0.1670
-1.8552 3.4807 16.8411 0.8757 0.3638 0.3176
4.4901 4.6365 -8.3893 -0.7333 -0.0572 0.6775
-3.3147 4.0880 13.6296 0.9620 0.0767 0.2622
-5.1827 -3.9314 4.8546 0.7160 -0.1723 -0.6765
5.1272 -2.1601 -8.5074 -0.9702 0.2324 0.0694
-2.5532 6.4728 -11.5602 0.0735 -0.9211 0.3822
-0.0944 7.9983 -10.7103 -0.1677 -0.7039 0.6903
0.2093 -2.8018 -18.3424 -0.7071 -0.6041 -0.3675
-2.2756 2.5359 -16.9857 -0.2328 -0.9725 -0.0091
4.4165 -6.1381 -3.5799 -0.8064 0.4941 -0.3249
-3.6106 7.3878 3.7284 0.7400 -0.4537 0.4966
-0.3203 -9.4866 -3.1004 -0.2798 0.1728 -0.9444
5.6125 2.9731 -0.9046 -0.6579 0.4015 0.6371
5.7856 -1.5055 -2.4786 -0.8339 0.5099 0.2113
1.0639 -7.7868 -10.7286 -0.6695 -0.0521 -0.7410
-2.1603 -2.9298 -16.8751 -0.3672 -0.7697 -0.5223
